data_7026191
loop_
_publ_author_name
'Hashimoto, Hisako'
'Suzuki, Toshinori'
'Tobita, Hiromi'

_publ_section_title
;
 Synthesis of \h(2)-cyclooctene iridium and rhodium complexes supported by
 a novel P,N-chelate ligand and their reactivity toward hydrosilanes:
 facile Cl migration from metal to silicon via silylene complex
 intermediates and formation of a base-stabilised silylene complex.
;
_journal_issue 39
_journal_name_full 'Dalton transactions (Cambridge, England : 2003)'
_journal_page_first 9386
_journal_page_last 9400
_journal_paper_doi 10.1039/c0dt00264j
_journal_volume 39
_journal_year 2010
_chemical_formula_moiety 'C29 H48 Cl N P Rh'
_chemical_formula_sum 'C29 H48 Cl N P Rh'
_chemical_formula_weight 580.01
_chemical_name_systematic
;
?
;
_space_group_IT_number 2
_symmetry_cell_setting triclinic
_symmetry_space_group_name_Hall '-P 1'
_symmetry_space_group_name_H-M 'P -1'
_atom_sites_solution_hydrogens geom
_atom_sites_solution_primary direct
_atom_sites_solution_secondary difmap
_audit_creation_method SHELXL-97
_cell_angle_alpha 105.204(3)
_cell_angle_beta 108.539(3)
_cell_angle_gamma 98.699(4)
_cell_formula_units_Z 2
_cell_length_a 9.6574(8)
_cell_length_b 11.9410(8)
_cell_length_c 13.8776(11)
_cell_measurement_reflns_used 6414
_cell_measurement_temperature 150(2)
_cell_measurement_theta_max 27.45
_cell_measurement_theta_min 1.64
_cell_volume 1415.23(19)
_computing_cell_refinement PROCESS-AUTO
_computing_data_collection PROCESS-AUTO
_computing_data_reduction 'teXsan Ver. 1.11'
_computing_molecular_graphics ORTEP
_computing_structure_refinement 'SHELXL-97 (Sheldrick, 1997)'
_computing_structure_solution 'SHELXS-97 (Sheldrick, 1990)'
_diffrn_ambient_temperature 150(2)
_diffrn_detector_area_resol_mean 10.00
_diffrn_measured_fraction_theta_full 0.990
_diffrn_measured_fraction_theta_max 0.990
_diffrn_measurement_device_type 'Rigaku RAXIS-RAPID Imaging Plate'
_diffrn_measurement_method \w
_diffrn_radiation_monochromator graphite
_diffrn_radiation_source 'fine-focus sealed tube'
_diffrn_radiation_type MoK\a
_diffrn_radiation_wavelength 0.71069
_diffrn_reflns_av_R_equivalents 0.1127
_diffrn_reflns_av_sigmaI/netI 0.1397
_diffrn_reflns_limit_h_max 12
_diffrn_reflns_limit_h_min -12
_diffrn_reflns_limit_k_max 15
_diffrn_reflns_limit_k_min -15
_diffrn_reflns_limit_l_max 14
_diffrn_reflns_limit_l_min -18
_diffrn_reflns_number 13492
_diffrn_reflns_theta_full 27.45
_diffrn_reflns_theta_max 27.45
_diffrn_reflns_theta_min 1.64
_exptl_absorpt_coefficient_mu 0.772
_exptl_absorpt_correction_T_max 0.9338
_exptl_absorpt_correction_T_min 0.9268
_exptl_absorpt_correction_type integration
_exptl_absorpt_process_details 'NUMABS (Higashi, 1999)'
_exptl_crystal_colour yellow
_exptl_crystal_density_diffrn 1.361
_exptl_crystal_density_method 'not measured'
_exptl_crystal_description block
_exptl_crystal_F_000 612
_exptl_crystal_size_max 0.10
_exptl_crystal_size_mid 0.09
_exptl_crystal_size_min 0.09
_refine_diff_density_max 1.231
_refine_diff_density_min -2.159
_refine_diff_density_rms 0.241
_refine_ls_extinction_method none
_refine_ls_goodness_of_fit_ref 1.232
_refine_ls_hydrogen_treatment constr
_refine_ls_matrix_type full
_refine_ls_number_parameters 300
_refine_ls_number_reflns 6414
_refine_ls_number_restraints 0
_refine_ls_restrained_S_all 1.232
_refine_ls_R_factor_all 0.1519
_refine_ls_R_factor_gt 0.1091
_refine_ls_shift/su_max 0.000
_refine_ls_shift/su_mean 0.000
_refine_ls_structure_factor_coef Fsqd
_refine_ls_weighting_details 'calc w=1/[\s^2^(Fo^2^)+(0.0757P)^2^+13.7475P] where P=(Fo^2^+2Fc^2^)/3'
_refine_ls_weighting_scheme calc
_refine_ls_wR_factor_gt 0.2206
_refine_ls_wR_factor_ref 0.2450
_reflns_number_gt 4762
_reflns_number_total 6414
_reflns_threshold_expression >2sigma(I)
_cod_data_source_file c0dt00264j.txt
_cod_data_source_block (PcyN-P,N)RhCl(coe)-(2)
_cod_database_code 7026191

loop_
_symmetry_equiv_pos_as_xyz
'x, y, z'
'-x, -y, -z'

loop_
_atom_site_label
_atom_site_type_symbol
_atom_site_fract_x
_atom_site_fract_y
_atom_site_fract_z
_atom_site_U_iso_or_equiv
_atom_site_adp_type
_atom_site_occupancy
_atom_site_symmetry_multiplicity
_atom_site_calc_flag
_atom_site_refinement_flags
_atom_site_disorder_assembly
_atom_site_disorder_group
Rh1 Rh 0.65074(8) 0.76018(7) 0.67829(6) 0.0130(2) Uani 1 1 d . . .
Cl1 Cl 0.8949(3) 0.7596(3) 0.6604(2) 0.0320(6) Uani 1 1 d . . .
P1 P 0.4388(3) 0.7975(2) 0.68689(19) 0.0149(5) Uani 1 1 d . . .
N1 N 0.5661(9) 0.7784(7) 0.5177(7) 0.0207(17) Uani 1 1 d . . .
C1 C 0.3353(11) 0.8033(8) 0.5536(7) 0.0173(19) Uani 1 1 d . . .
C2 C 0.4097(10) 0.7879(8) 0.4830(7) 0.0173(19) Uani 1 1 d . . .
C3 C 0.3318(11) 0.7821(8) 0.3760(7) 0.020(2) Uani 1 1 d . . .
H1 H 0.3791 0.7666 0.3251 0.024 Uiso 1 1 calc R . .
C4 C 0.1896(11) 0.7985(8) 0.3448(8) 0.022(2) Uani 1 1 d . . .
H2 H 0.1407 0.7964 0.2729 0.026 Uiso 1 1 calc R . .
C5 C 0.1143(10) 0.8184(8) 0.4156(8) 0.0176(19) Uani 1 1 d . . .
C6 C 0.1875(11) 0.8171(8) 0.5190(8) 0.019(2) Uani 1 1 d . . .
H3 H 0.1362 0.8257 0.5676 0.023 Uiso 1 1 calc R . .
C7 C -0.0412(12) 0.8406(10) 0.3811(9) 0.029(2) Uani 1 1 d . . .
H4 H -0.1077 0.7776 0.3134 0.044 Uiso 1 1 calc R . .
H5 H -0.0341 0.9190 0.3707 0.044 Uiso 1 1 calc R . .
H6 H -0.0826 0.8395 0.4369 0.044 Uiso 1 1 calc R . .
C8 C 0.2901(10) 0.6998(8) 0.7084(7) 0.0171(19) Uani 1 1 d . . .
H7 H 0.1986 0.7319 0.6916 0.021 Uiso 1 1 calc R . .
C9 C 0.2463(11) 0.5712(8) 0.6276(8) 0.020(2) Uani 1 1 d . . .
H8 H 0.2140 0.5738 0.5532 0.024 Uiso 1 1 calc R . .
H9 H 0.3352 0.5371 0.6408 0.024 Uiso 1 1 calc R . .
C10 C 0.1182(11) 0.4916(9) 0.6399(9) 0.027(2) Uani 1 1 d . . .
H10 H 0.0959 0.4083 0.5914 0.033 Uiso 1 1 calc R . .
H11 H 0.0260 0.5206 0.6187 0.033 Uiso 1 1 calc R . .
C11 C 0.1604(14) 0.4926(10) 0.7564(10) 0.034(3) Uani 1 1 d . . .
H12 H 0.0733 0.4441 0.7631 0.041 Uiso 1 1 calc R . .
H13 H 0.2458 0.4553 0.7749 0.041 Uiso 1 1 calc R . .
C12 C 0.2042(11) 0.6181(9) 0.8341(8) 0.026(2) Uani 1 1 d . . .
H14 H 0.2346 0.6156 0.9085 0.031 Uiso 1 1 calc R . .
H15 H 0.1156 0.6524 0.8200 0.031 Uiso 1 1 calc R . .
C13 C 0.3344(11) 0.6996(9) 0.8248(8) 0.023(2) Uani 1 1 d . . .
H16 H 0.4264 0.6701 0.8451 0.027 Uiso 1 1 calc R . .
H17 H 0.3566 0.7823 0.8743 0.027 Uiso 1 1 calc R . .
C14 C 0.4684(9) 0.9476(8) 0.7859(7) 0.0156(18) Uani 1 1 d . . .
H18 H 0.5084 0.9398 0.8591 0.019 Uiso 1 1 calc R . .
C15 C 0.3253(11) 0.9937(9) 0.7776(8) 0.022(2) Uani 1 1 d . . .
H19 H 0.2811 1.0025 0.7060 0.027 Uiso 1 1 calc R . .
H20 H 0.2492 0.9347 0.7853 0.027 Uiso 1 1 calc R . .
C16 C 0.3643(12) 1.1144(9) 0.8653(9) 0.029(2) Uani 1 1 d . . .
H21 H 0.2722 1.1441 0.8569 0.034 Uiso 1 1 calc R . .
H22 H 0.3992 1.1035 0.9367 0.034 Uiso 1 1 calc R . .
C17 C 0.4854(12) 1.2067(9) 0.8610(9) 0.027(2) Uani 1 1 d . . .
H23 H 0.5115 1.2820 0.9216 0.032 Uiso 1 1 calc R . .
H24 H 0.4466 1.2244 0.7930 0.032 Uiso 1 1 calc R . .
C18 C 0.6279(11) 1.1616(9) 0.8676(8) 0.023(2) Uani 1 1 d . . .
H25 H 0.7023 1.2209 0.8589 0.027 Uiso 1 1 calc R . .
H26 H 0.6741 1.1537 0.9394 0.027 Uiso 1 1 calc R . .
C19 C 0.5907(11) 1.0409(8) 0.7809(9) 0.024(2) Uani 1 1 d . . .
H27 H 0.6833 1.0118 0.7901 0.028 Uiso 1 1 calc R . .
H28 H 0.5558 1.0510 0.7092 0.028 Uiso 1 1 calc R . .
C20 C 0.5794(12) 0.6679(9) 0.4446(9) 0.029(2) Uani 1 1 d . . .
H29 H 0.5016 0.5987 0.4356 0.044 Uiso 1 1 calc R . .
H30 H 0.6796 0.6551 0.4758 0.044 Uiso 1 1 calc R . .
H31 H 0.5657 0.6772 0.3743 0.044 Uiso 1 1 calc R . .
C21 C 0.6635(11) 0.8855(9) 0.5152(8) 0.023(2) Uani 1 1 d . . .
H32 H 0.6458 0.8795 0.4403 0.035 Uiso 1 1 calc R . .
H33 H 0.7698 0.8897 0.5530 0.035 Uiso 1 1 calc R . .
H34 H 0.6392 0.9581 0.5507 0.035 Uiso 1 1 calc R . .
C22 C 0.7336(11) 0.7749(9) 0.8450(8) 0.022(2) Uani 1 1 d . . .
H35 H 0.6682 0.8061 0.8832 0.026 Uiso 1 1 calc R . .
C23 C 0.6726(11) 0.6541(8) 0.7792(8) 0.023(2) Uani 1 1 d . . .
H36 H 0.5736 0.6188 0.7818 0.028 Uiso 1 1 calc R . .
C24 C 0.7682(11) 0.5652(8) 0.7716(9) 0.025(2) Uani 1 1 d . A .
H37 H 0.8718 0.6074 0.7835 0.030 Uiso 1 1 calc R . .
H38 H 0.7244 0.5040 0.6989 0.030 Uiso 1 1 calc R . .
C25 C 0.7738(14) 0.5050(9) 0.8558(9) 0.034(3) Uani 1 1 d . . .
H39 H 0.6754 0.4460 0.8307 0.041 Uiso 0.71(3) 1 calc PR A 1
H40 H 0.8518 0.4595 0.8588 0.041 Uiso 0.71(3) 1 calc PR A 1
H41 H 0.7924 0.4251 0.8313 0.041 Uiso 0.29(3) 1 calc PR A 2
H42 H 0.6748 0.4931 0.8637 0.041 Uiso 0.29(3) 1 calc PR A 2
C26 C 0.806(2) 0.5829(15) 0.9671(14) 0.038(5) Uiso 0.71(3) 1 d P A 1
C27 C 0.960(2) 0.6788(16) 1.0142(14) 0.039(5) Uiso 0.71(3) 1 d P A 1
C28 C 0.9463(11) 0.8101(10) 1.0208(9) 0.030(2) Uani 1 1 d . . .
H43 H 0.8707 0.8281 1.0528 0.036 Uiso 0.71(3) 1 calc PR A 1
H44 H 1.0447 0.8676 1.0691 0.036 Uiso 0.71(3) 1 calc PR A 1
H45 H 0.9385 0.8810 1.0730 0.036 Uiso 0.29(3) 1 calc PR A 2
H46 H 1.0541 0.8092 1.0439 0.036 Uiso 0.29(3) 1 calc PR A 2
C29 C 0.8997(11) 0.8279(9) 0.9108(8) 0.025(2) Uani 1 1 d . A .
H47 H 0.9248 0.9149 0.9214 0.030 Uiso 1 1 calc R . .
H48 H 0.9582 0.7900 0.8706 0.030 Uiso 1 1 calc R . .
C30 C 0.911(4) 0.587(3) 0.977(3) 0.021(9) Uiso 0.29(3) 1 d P A 2
C31 C 0.858(3) 0.697(2) 1.029(2) 0.008(8) Uiso 0.29(3) 1 d P A 2

loop_
_atom_site_aniso_label
_atom_site_aniso_U_11
_atom_site_aniso_U_22
_atom_site_aniso_U_33
_atom_site_aniso_U_23
_atom_site_aniso_U_13
_atom_site_aniso_U_12
Rh1 0.0088(3) 0.0169(4) 0.0148(4) 0.0061(3) 0.0047(3) 0.0058(2)
Cl1 0.0167(12) 0.0533(17) 0.0385(15) 0.0261(13) 0.0151(11) 0.0143(11)
P1 0.0118(11) 0.0173(11) 0.0164(12) 0.0061(10) 0.0065(10) 0.0024(9)
N1 0.014(4) 0.023(4) 0.023(4) 0.006(4) 0.006(3) 0.006(3)
C1 0.019(5) 0.012(4) 0.017(5) -0.001(4) 0.007(4) 0.000(4)
C2 0.016(4) 0.015(4) 0.018(5) 0.000(4) 0.008(4) 0.000(4)
C3 0.018(5) 0.025(5) 0.013(4) 0.003(4) 0.006(4) 0.002(4)
C4 0.024(5) 0.023(5) 0.017(5) 0.005(4) 0.008(4) 0.005(4)
C5 0.015(4) 0.011(4) 0.020(5) 0.005(4) 0.002(4) 0.000(3)
C6 0.019(5) 0.017(5) 0.025(5) 0.007(4) 0.011(4) 0.006(4)
C7 0.023(5) 0.029(6) 0.025(5) 0.005(5) 0.000(4) 0.003(4)
C8 0.012(4) 0.020(5) 0.019(5) 0.007(4) 0.006(4) 0.003(4)
C9 0.019(5) 0.016(5) 0.021(5) 0.003(4) 0.007(4) -0.001(4)
C10 0.017(5) 0.024(5) 0.034(6) 0.009(5) 0.006(4) -0.007(4)
C11 0.037(7) 0.028(6) 0.043(7) 0.020(5) 0.017(6) 0.002(5)
C12 0.017(5) 0.034(6) 0.022(5) 0.006(5) 0.008(4) -0.003(4)
C13 0.016(5) 0.030(5) 0.020(5) 0.003(4) 0.012(4) 0.000(4)
C14 0.007(4) 0.017(4) 0.020(5) 0.001(4) 0.005(4) 0.004(3)
C15 0.015(5) 0.026(5) 0.021(5) 0.001(4) 0.006(4) 0.005(4)
C16 0.023(5) 0.032(6) 0.029(6) 0.002(5) 0.013(5) 0.009(5)
C17 0.032(6) 0.020(5) 0.022(5) -0.002(4) 0.009(5) 0.007(4)
C18 0.020(5) 0.025(5) 0.022(5) 0.006(4) 0.008(4) 0.004(4)
C19 0.014(5) 0.021(5) 0.031(6) 0.005(4) 0.007(4) -0.001(4)
C20 0.021(5) 0.019(5) 0.039(6) -0.003(5) 0.009(5) 0.006(4)
C21 0.014(5) 0.032(6) 0.024(5) 0.010(4) 0.007(4) 0.005(4)
C22 0.018(5) 0.025(5) 0.024(5) 0.012(4) 0.005(4) 0.009(4)
C23 0.021(5) 0.019(5) 0.025(5) 0.009(4) 0.005(4) -0.001(4)
C24 0.014(5) 0.015(5) 0.039(6) 0.003(4) 0.006(4) 0.004(4)
C25 0.038(6) 0.020(5) 0.038(7) 0.010(5) 0.005(5) 0.008(5)
C28 0.011(5) 0.040(6) 0.025(5) 0.006(5) -0.002(4) -0.003(4)
C29 0.018(5) 0.017(5) 0.032(6) 0.003(4) 0.002(4) 0.008(4)

loop_
_atom_type_symbol
_atom_type_description
_atom_type_scat_dispersion_real
_atom_type_scat_dispersion_imag
_atom_type_scat_source
C C 0.0033 0.0016 'International Tables Vol C Tables 4.2.6.8 and 6.1.1.4'
H H 0.0000 0.0000 'International Tables Vol C Tables 4.2.6.8 and 6.1.1.4'
Cl Cl 0.1484 0.1585 'International Tables Vol C Tables 4.2.6.8 and 6.1.1.4'
N N 0.0061 0.0033 'International Tables Vol C Tables 4.2.6.8 and 6.1.1.4'
P P 0.1023 0.0942 'International Tables Vol C Tables 4.2.6.8 and 6.1.1.4'
Rh Rh -1.1178 0.9187 'International Tables Vol C Tables 4.2.6.8 and 6.1.1.4'

loop_
_geom_angle_atom_site_label_1
_geom_angle_atom_site_label_2
_geom_angle_atom_site_label_3
_geom_angle
C23 Rh1 C22 38.6(4)
C23 Rh1 P1 95.7(3)
C22 Rh1 P1 91.0(3)
C23 Rh1 N1 150.8(3)
C22 Rh1 N1 169.9(3)
P1 Rh1 N1 84.5(2)
C23 Rh1 Cl1 95.6(3)
C22 Rh1 Cl1 94.4(3)
P1 Rh1 Cl1 167.51(9)
N1 Rh1 Cl1 88.3(2)
C1 P1 C8 101.6(4)
C1 P1 C14 106.8(4)
C8 P1 C14 102.8(4)
C1 P1 Rh1 104.3(3)
C8 P1 Rh1 126.8(3)
C14 P1 Rh1 112.7(3)
C2 N1 C21 108.6(8)
C2 N1 C20 110.4(7)
C21 N1 C20 109.4(8)
C2 N1 Rh1 113.8(6)
C21 N1 Rh1 110.1(6)
C20 N1 Rh1 104.4(6)
C2 C1 C6 119.7(9)
C2 C1 P1 115.6(7)
C6 C1 P1 124.7(7)
C1 C2 C3 118.5(9)
C1 C2 N1 121.1(9)
C3 C2 N1 120.4(8)
C4 C3 C2 120.7(9)
C4 C3 H1 119.6
C2 C3 H1 119.6
C3 C4 C5 121.7(9)
C3 C4 H2 119.1
C5 C4 H2 119.1
C6 C5 C4 117.4(9)
C6 C5 C7 121.4(9)
C4 C5 C7 121.2(9)
C5 C6 C1 121.7(9)
C5 C6 H3 119.1
C1 C6 H3 119.1
C5 C7 H4 109.5
C5 C7 H5 109.5
H4 C7 H5 109.5
C5 C7 H6 109.5
H4 C7 H6 109.5
H5 C7 H6 109.5
C13 C8 C9 111.5(8)
C13 C8 P1 113.5(6)
C9 C8 P1 109.5(6)
C13 C8 H7 107.4
C9 C8 H7 107.4
P1 C8 H7 107.4
C10 C9 C8 110.2(8)
C10 C9 H8 109.6
C8 C9 H8 109.6
C10 C9 H9 109.6
C8 C9 H9 109.6
H8 C9 H9 108.1
C9 C10 C11 111.0(8)
C9 C10 H10 109.4
C11 C10 H10 109.4
C9 C10 H11 109.4
C11 C10 H11 109.4
H10 C10 H11 108.0
C12 C11 C10 111.4(9)
C12 C11 H12 109.3
C10 C11 H12 109.3
C12 C11 H13 109.3
C10 C11 H13 109.3
H12 C11 H13 108.0
C11 C12 C13 112.1(8)
C11 C12 H14 109.2
C13 C12 H14 109.2
C11 C12 H15 109.2
C13 C12 H15 109.2
H14 C12 H15 107.9
C12 C13 C8 109.3(8)
C12 C13 H16 109.8
C8 C13 H16 109.8
C12 C13 H17 109.8
C8 C13 H17 109.8
H16 C13 H17 108.3
C19 C14 C15 110.3(8)
C19 C14 P1 110.4(6)
C15 C14 P1 115.8(6)
C19 C14 H18 106.6
C15 C14 H18 106.6
P1 C14 H18 106.6
C16 C15 C14 110.4(8)
C16 C15 H19 109.6
C14 C15 H19 109.6
C16 C15 H20 109.6
C14 C15 H20 109.6
H19 C15 H20 108.1
C17 C16 C15 112.1(8)
C17 C16 H21 109.2
C15 C16 H21 109.2
C17 C16 H22 109.2
C15 C16 H22 109.2
H21 C16 H22 107.9
C16 C17 C18 111.1(9)
C16 C17 H23 109.4
C18 C17 H23 109.4
C16 C17 H24 109.4
C18 C17 H24 109.4
H23 C17 H24 108.0
C19 C18 C17 111.2(8)
C19 C18 H25 109.4
C17 C18 H25 109.4
C19 C18 H26 109.4
C17 C18 H26 109.4
H25 C18 H26 108.0
C18 C19 C14 111.7(8)
C18 C19 H27 109.3
C14 C19 H27 109.3
C18 C19 H28 109.3
C14 C19 H28 109.3
H27 C19 H28 107.9
N1 C20 H29 109.5
N1 C20 H30 109.5
H29 C20 H30 109.5
N1 C20 H31 109.5
H29 C20 H31 109.5
H30 C20 H31 109.5
N1 C21 H32 109.5
N1 C21 H33 109.5
H32 C21 H33 109.5
N1 C21 H34 109.5
H32 C21 H34 109.5
H33 C21 H34 109.5
C23 C22 C29 123.1(9)
C23 C22 Rh1 69.3(6)
C29 C22 Rh1 118.7(7)
C23 C22 H35 113.0
C29 C22 H35 113.0
Rh1 C22 H35 113.0
C22 C23 C24 122.5(9)
C22 C23 Rh1 72.1(6)
C24 C23 Rh1 119.1(7)
C22 C23 H36 112.4
C24 C23 H36 112.4
Rh1 C23 H36 112.4
C23 C24 C25 109.4(9)
C23 C24 H37 109.8
C25 C24 H37 109.8
C23 C24 H38 109.8
C25 C24 H38 109.8
H37 C24 H38 108.2
C26 C25 C24 117.7(10)
C26 C25 C30 34.7(13)
C24 C25 C30 112.1(14)
C26 C25 H39 107.9
C24 C25 H39 107.9
C30 C25 H39 135.6
C26 C25 H40 107.9
C24 C25 H40 107.9
C30 C25 H40 78.3
H39 C25 H40 107.2
C26 C25 H41 128.9
C24 C25 H41 109.2
C30 C25 H41 109.2
H39 C25 H41 73.9
H40 C25 H41 34.8
C26 C25 H42 75.4
C24 C25 H42 109.2
C30 C25 H42 109.2
H39 C25 H42 36.9
H40 C25 H42 135.3
H41 C25 H42 107.9
C25 C26 C27 111.7(14)
C26 C27 C28 114.4(14)
C29 C28 C31 117.6(13)
C29 C28 C27 112.9(10)
C31 C28 C27 42.1(12)
C29 C28 H43 109.0
C31 C28 H43 68.2
C27 C28 H43 109.0
C29 C28 H44 109.0
C31 C28 H44 131.9
C27 C28 H44 109.0
H43 C28 H44 107.8
C29 C28 H45 107.9
C31 C28 H45 107.9
C27 C28 H45 137.8
H43 C28 H45 44.9
H44 C28 H45 65.9
C29 C28 H46 107.9
C31 C28 H46 107.9
C27 C28 H46 70.4
H43 C28 H46 139.5
H44 C28 H46 43.1
H45 C28 H46 107.2
C22 C29 C28 112.4(9)
C22 C29 H47 109.1
C28 C29 H47 109.1
C22 C29 H48 109.1
C28 C29 H48 109.1
H47 C29 H48 107.9
C31 C30 C25 109(2)
C28 C31 C30 108(2)

loop_
_geom_bond_atom_site_label_1
_geom_bond_atom_site_label_2
_geom_bond_distance
Rh1 C23 2.106(10)
Rh1 C22 2.142(10)
Rh1 P1 2.193(2)
Rh1 N1 2.198(9)
Rh1 Cl1 2.449(3)
P1 C1 1.827(10)
P1 C8 1.861(9)
P1 C14 1.866(9)
N1 C2 1.464(12)
N1 C21 1.484(12)
N1 C20 1.490(12)
C1 C2 1.379(13)
C1 C6 1.404(13)
C2 C3 1.413(13)
C3 C4 1.365(14)
C3 H1 0.9500
C4 C5 1.390(13)
C4 H2 0.9500
C5 C6 1.389(14)
C5 C7 1.511(14)
C6 H3 0.9500
C7 H4 0.9800
C7 H5 0.9800
C7 H6 0.9800
C8 C13 1.534(13)
C8 C9 1.547(12)
C8 H7 1.0000
C9 C10 1.526(13)
C9 H8 0.9900
C9 H9 0.9900
C10 C11 1.533(16)
C10 H10 0.9900
C10 H11 0.9900
C11 C12 1.503(15)
C11 H12 0.9900
C11 H13 0.9900
C12 C13 1.530(13)
C12 H14 0.9900
C12 H15 0.9900
C13 H16 0.9900
C13 H17 0.9900
C14 C19 1.529(12)
C14 C15 1.546(12)
C14 H18 1.0000
C15 C16 1.525(13)
C15 H19 0.9900
C15 H20 0.9900
C16 C17 1.509(15)
C16 H21 0.9900
C16 H22 0.9900
C17 C18 1.537(14)
C17 H23 0.9900
C17 H24 0.9900
C18 C19 1.520(13)
C18 H25 0.9900
C18 H26 0.9900
C19 H27 0.9900
C19 H28 0.9900
C20 H29 0.9800
C20 H30 0.9800
C20 H31 0.9800
C21 H32 0.9800
C21 H33 0.9800
C21 H34 0.9800
C22 C23 1.404(14)
C22 C29 1.505(13)
C22 H35 1.0000
C23 C24 1.514(14)
C23 H36 1.0000
C24 C25 1.516(15)
C24 H37 0.9900
C24 H38 0.9900
C25 C26 1.48(2)
C25 C30 1.69(4)
C25 H39 0.9900
C25 H40 0.9900
C25 H41 0.9900
C25 H42 0.9900
C26 C27 1.56(3)
C27 C28 1.57(2)
C28 C29 1.530(15)
C28 C31 1.54(3)
C28 H43 0.9900
C28 H44 0.9900
C28 H45 0.9900
C28 H46 0.9900
C29 H47 0.9900
C29 H48 0.9900
C30 C31 1.57(4)

loop_
_geom_torsion_atom_site_label_1
_geom_torsion_atom_site_label_2
_geom_torsion_atom_site_label_3
_geom_torsion_atom_site_label_4
_geom_torsion
C23 Rh1 P1 C1 -145.6(4)
C22 Rh1 P1 C1 176.0(4)
N1 Rh1 P1 C1 5.1(4)
Cl1 Rh1 P1 C1 60.0(6)
C23 Rh1 P1 C8 -28.9(5)
C22 Rh1 P1 C8 -67.3(5)
N1 Rh1 P1 C8 121.8(4)
Cl1 Rh1 P1 C8 176.7(5)
C23 Rh1 P1 C14 98.9(4)
C22 Rh1 P1 C14 60.5(4)
N1 Rh1 P1 C14 -110.5(4)
Cl1 Rh1 P1 C14 -55.5(6)
C23 Rh1 N1 C2 83.4(9)
C22 Rh1 N1 C2 -72(2)
P1 Rh1 N1 C2 -8.3(6)
Cl1 Rh1 N1 C2 -178.1(6)
C23 Rh1 N1 C21 -154.4(7)
C22 Rh1 N1 C21 50(2)
P1 Rh1 N1 C21 113.8(6)
Cl1 Rh1 N1 C21 -56.0(6)
C23 Rh1 N1 C20 -37.0(10)
C22 Rh1 N1 C20 167.3(19)
P1 Rh1 N1 C20 -128.8(6)
Cl1 Rh1 N1 C20 61.4(6)
C8 P1 C1 C2 -134.9(7)
C14 P1 C1 C2 117.7(7)
Rh1 P1 C1 C2 -1.8(7)
C8 P1 C1 C6 42.4(9)
C14 P1 C1 C6 -65.0(8)
Rh1 P1 C1 C6 175.4(7)
C6 C1 C2 C3 -2.3(13)
P1 C1 C2 C3 175.2(7)
C6 C1 C2 N1 177.4(8)
P1 C1 C2 N1 -5.2(11)
C21 N1 C2 C1 -113.1(10)
C20 N1 C2 C1 126.9(10)
Rh1 N1 C2 C1 9.9(11)
C21 N1 C2 C3 66.5(11)
C20 N1 C2 C3 -53.5(12)
Rh1 N1 C2 C3 -170.5(7)
C1 C2 C3 C4 3.9(14)
N1 C2 C3 C4 -175.8(9)
C2 C3 C4 C5 -1.7(14)
C3 C4 C5 C6 -2.0(14)
C3 C4 C5 C7 177.9(9)
C4 C5 C6 C1 3.6(13)
C7 C5 C6 C1 -176.3(8)
C2 C1 C6 C5 -1.5(13)
P1 C1 C6 C5 -178.7(7)
C1 P1 C8 C13 -167.8(7)
C14 P1 C8 C13 -57.3(8)
Rh1 P1 C8 C13 74.3(8)
C1 P1 C8 C9 66.9(7)
C14 P1 C8 C9 177.4(7)
Rh1 P1 C8 C9 -51.0(8)
C13 C8 C9 C10 56.8(11)
P1 C8 C9 C10 -176.8(7)
C8 C9 C10 C11 -55.3(12)
C9 C10 C11 C12 55.8(12)
C10 C11 C12 C13 -56.6(13)
C11 C12 C13 C8 56.6(12)
C9 C8 C13 C12 -56.5(11)
P1 C8 C13 C12 179.3(7)
C1 P1 C14 C19 -74.3(7)
C8 P1 C14 C19 179.2(7)
Rh1 P1 C14 C19 39.7(7)
C1 P1 C14 C15 51.9(8)
C8 P1 C14 C15 -54.6(8)
Rh1 P1 C14 C15 165.9(6)
C19 C14 C15 C16 -55.9(11)
P1 C14 C15 C16 177.9(7)
C14 C15 C16 C17 56.5(12)
C15 C16 C17 C18 -55.8(12)
C16 C17 C18 C19 54.7(12)
C17 C18 C19 C14 -55.4(12)
C15 C14 C19 C18 56.0(11)
P1 C14 C19 C18 -174.8(7)
P1 Rh1 C22 C23 97.8(6)
N1 Rh1 C22 C23 161.2(19)
Cl1 Rh1 C22 C23 -93.5(6)
C23 Rh1 C22 C29 117.3(10)
P1 Rh1 C22 C29 -144.9(7)
N1 Rh1 C22 C29 -82(2)
Cl1 Rh1 C22 C29 23.8(7)
C29 C22 C23 C24 2.1(16)
Rh1 C22 C23 C24 113.7(10)
C29 C22 C23 Rh1 -111.5(10)
P1 Rh1 C23 C22 -84.5(6)
N1 Rh1 C23 C22 -173.4(7)
Cl1 Rh1 C23 C22 90.1(6)
C22 Rh1 C23 C24 -117.9(10)
P1 Rh1 C23 C24 157.6(7)
N1 Rh1 C23 C24 68.8(11)
Cl1 Rh1 C23 C24 -27.8(7)
C22 C23 C24 C25 90.3(12)
Rh1 C23 C24 C25 176.8(7)
C23 C24 C25 C26 -47.1(15)
C23 C24 C25 C30 -85.0(16)
C24 C25 C26 C27 -58.2(18)
C30 C25 C26 C27 31(2)
C25 C26 C27 C28 106.0(15)
C26 C27 C28 C29 -74.4(16)
C26 C27 C28 C31 32.0(18)
C23 C22 C29 C28 -86.0(12)
Rh1 C22 C29 C28 -168.8(7)
C31 C28 C29 C22 30.8(17)
C27 C28 C29 C22 77.3(12)
C26 C25 C30 C31 -32.8(19)
C24 C25 C30 C31 74(2)
C29 C28 C31 C30 76(2)
C27 C28 C31 C30 -18.6(17)
C25 C30 C31 C28 -106(2)
